data_2021357
loop_
_publ_author_name
'Almagro, Luis'
'Nogueras, Manuel'
'Su\'arez, Margarita'
'Cobo, Justo'
'Glidewell, Christopher'

_publ_section_title
;
 Chloro--formyl steroids as precursors for hybrid heterosteroids:
 synthesis, spectroscopic characterization, and molecular and
 supramolecular structures
;
_journal_coeditor_code YF3157
_journal_issue 12
_journal_name_full 'Acta Crystallographica Section C'
_journal_page_first
;
;
_journal_paper_doi 10.1107/S2053229618015887
_journal_volume 74
_journal_year 2018
_chemical_absolute_configuration ad
_chemical_formula_iupac 'C28 H45 Cl O'
_chemical_formula_moiety 'C28 H45 Cl O'
_chemical_formula_sum 'C28 H45 Cl O'
_chemical_formula_weight 433.09
_chemical_name_systematic
(5<i>S</i>,8<i>R</i>,9<i>S</i>,10<i>S</i>,13<i>R</i>,14<i>S</i>,17<i>R</i>)-3-Chloro-10,13-dimethyl-17-[(<i>R</i>)-6-methylheptan-2-yl)-4,5,6,7,8,9,10,11,12,13,14,15,16,17-tetradecahydro-1<i>H</i>-cyclopenta[<i>a</i>]phenanthrene-2-carbaldehyde
_space_group_crystal_system orthorhombic
_space_group_IT_number 19
_space_group_name_Hall 'P 2ac 2ab'
_space_group_name_H-M_alt 'P 21 21 21'
_symmetry_space_group_name_Hall 'P 2ac 2ab'
_symmetry_space_group_name_H-M 'P 21 21 21'
_atom_sites_solution_hydrogens geom
_audit_creation_method SHELXL-2014
_cell_angle_alpha 90
_cell_angle_beta 90
_cell_angle_gamma 90
_cell_formula_units_Z 4
_cell_length_a 8.0097(6)
_cell_length_b 14.8313(12)
_cell_length_c 20.5873(15)
_cell_measurement_reflns_used 5635
_cell_measurement_temperature 100(2)
_cell_measurement_theta_max 27.554
_cell_measurement_theta_min 2.408
_cell_volume 2445.7(3)
_computing_cell_refinement
;
SAINT (Bruker, 2016)
;
_computing_data_collection
;
APEX3 (Bruker, 2016)
;
_computing_data_reduction
;
SAINT (Bruker, 2016)
;
_computing_molecular_graphics
;
PLATON (Spek, 2009)
;
_computing_publication_material
;
SHELXL2014 (Sheldrick, 2015) and PLATON (Spek, 2009)
;
_computing_structure_refinement
;
SHELXL2014 (Sheldrick, 2015)
;
_computing_structure_solution
;
SIR92 (Altomare <i>et al.</i>,  1994)
;
_diffrn_ambient_temperature 100(2)
_diffrn_measured_fraction_theta_full 0.999
_diffrn_measured_fraction_theta_max 0.997
_diffrn_measurement_device_type 'Bruker D8 Venture'
_diffrn_measurement_method '\f and \w scans'
_diffrn_radiation_monochromator 'multilayer mirror'
_diffrn_radiation_type MoK\a
_diffrn_radiation_wavelength 0.71073
_diffrn_reflns_av_R_equivalents 0.0777
_diffrn_reflns_av_unetI/netI 0.0500
_diffrn_reflns_limit_h_max 10
_diffrn_reflns_limit_h_min -10
_diffrn_reflns_limit_k_max 19
_diffrn_reflns_limit_k_min -19
_diffrn_reflns_limit_l_max 26
_diffrn_reflns_limit_l_min -26
_diffrn_reflns_number 38330
_diffrn_reflns_theta_full 25.242
_diffrn_reflns_theta_max 27.554
_diffrn_reflns_theta_min 2.408
_diffrn_source 'INCOATEC high brilliance microfocus sealed tube'
_diffrn_standards_decay_% 0
_diffrn_standards_interval_count 0
_diffrn_standards_interval_time 0
_diffrn_standards_number 0
_exptl_absorpt_coefficient_mu 0.173
_exptl_absorpt_correction_T_max 0.985
_exptl_absorpt_correction_T_min 0.894
_exptl_absorpt_correction_type multi-scan
_exptl_absorpt_process_details
;
(SADABS; Bruker, 2016)
;
_exptl_crystal_colour colourless
_exptl_crystal_density_diffrn 1.176
_exptl_crystal_description block
_exptl_crystal_F_000 952
_exptl_crystal_size_max 0.190
_exptl_crystal_size_mid 0.140
_exptl_crystal_size_min 0.090
_refine_diff_density_max 0.237
_refine_diff_density_min -0.289
_refine_ls_abs_structure_details
;
Flack <i>x</i> determined using 1808 quotients [(I+)-(I-)]/[(I+)+(I-)]
(Parsons <i>et al.</i>,  2013)
;
_refine_ls_abs_structure_Flack 0.04(2)
_refine_ls_extinction_method none
_refine_ls_goodness_of_fit_ref 1.035
_refine_ls_hydrogen_treatment constr
_refine_ls_matrix_type full
_refine_ls_number_parameters 276
_refine_ls_number_reflns 5635
_refine_ls_number_restraints 0
_refine_ls_restrained_S_all 1.035
_refine_ls_R_factor_all 0.0568
_refine_ls_R_factor_gt 0.0396
_refine_ls_shift/su_max 0.000
_refine_ls_shift/su_mean 0.000
_refine_ls_structure_factor_coef Fsqd
_refine_ls_weighting_details 'w=1/[\s^2^(Fo^2^)+(0.0409P)^2^+0.4094P] where P=(Fo^2^+2Fc^2^)/3'
_refine_ls_weighting_scheme calc
_refine_ls_wR_factor_gt 0.0798
_refine_ls_wR_factor_ref 0.0853
_reflns_number_gt 4720
_reflns_number_total 5635
_reflns_threshold_expression 'I > 2\s(I)'
_cod_data_source_file yf3157sup1.cif
_cod_data_source_block III
_cod_database_code 2021357
_shelx_space_group_comment
;
The symmetry employed for this shelxl refinement is uniquely defined
by the following loop, which should always be used as a source of
symmetry information in preference to the above space-group names.
They are only intended as comments.
;
_shelx_estimated_absorpt_t_min 0.968
_shelx_estimated_absorpt_t_max 0.985
_shelxl_version_number 2.014

loop_
_space_group_symop_operation_xyz
'x, y, z'
'x+1/2, -y+1/2, -z'
'-x, y+1/2, -z+1/2'
'-x+1/2, -y, z+1/2'

loop_
_atom_site_type_symbol
_atom_site_label
_atom_site_fract_x
_atom_site_fract_y
_atom_site_fract_z
_atom_site_U_iso_or_equiv
_atom_site_adp_type
_atom_site_calc_flag
_atom_site_occupancy
C C1 0.3946(3) 0.37423(16) 0.62938(10) 0.0114(5) Uani d 1
H H1A 0.3036 0.4182 0.6220 0.014 Uiso calc 1
H H1B 0.3598 0.3164 0.6096 0.014 Uiso calc 1
C C2 0.4146(3) 0.36048(15) 0.70179(10) 0.0113(5) Uani d 1
C C3 0.5655(3) 0.35620(16) 0.72862(10) 0.0123(5) Uani d 1
Cl Cl3 0.59060(7) 0.34128(5) 0.81264(3) 0.01992(15) Uani d 1
C C4 0.7271(3) 0.36442(17) 0.69295(11) 0.0128(5) Uani d 1
H H4A 0.8058 0.3179 0.7089 0.015 Uiso calc 1
H H4B 0.7767 0.4243 0.7017 0.015 Uiso calc 1
C C5 0.7021(3) 0.35292(16) 0.61979(10) 0.0097(5) Uani d 1
H H5 0.6761 0.2879 0.6120 0.012 Uiso calc 1
C C6 0.8637(3) 0.37360(16) 0.58332(11) 0.0126(5) Uani d 1
H H6A 0.9539 0.3341 0.5998 0.015 Uiso calc 1
H H6B 0.8964 0.4369 0.5916 0.015 Uiso calc 1
C C7 0.8435(3) 0.35902(16) 0.51029(11) 0.0125(5) Uani d 1
H H7A 0.9466 0.3791 0.4880 0.015 Uiso calc 1
H H7B 0.8298 0.2937 0.5018 0.015 Uiso calc 1
C C8 0.6947(3) 0.40949(16) 0.48155(11) 0.0106(5) Uani d 1
H H8 0.7155 0.4759 0.4840 0.013 Uiso calc 1
C C9 0.5355(3) 0.38609(17) 0.52033(11) 0.0100(5) Uani d 1
H H9 0.5231 0.3191 0.5174 0.012 Uiso calc 1
C C10 0.5523(3) 0.40785(15) 0.59403(11) 0.0097(5) Uani d 1
C C11 0.3787(3) 0.42577(17) 0.48847(11) 0.0131(5) Uani d 1
H H11A 0.3832 0.4924 0.4913 0.016 Uiso calc 1
H H11B 0.2789 0.4052 0.5127 0.016 Uiso calc 1
C C12 0.3613(3) 0.39800(17) 0.41669(11) 0.0126(5) Uani d 1
H H12A 0.3448 0.3319 0.4141 0.015 Uiso calc 1
H H12B 0.2614 0.4275 0.3980 0.015 Uiso calc 1
C C13 0.5151(3) 0.42415(16) 0.37670(11) 0.0111(5) Uani d 1
C C14 0.6679(3) 0.38241(16) 0.41112(11) 0.0111(5) Uani d 1
H H14 0.6469 0.3159 0.4119 0.013 Uiso calc 1
C C15 0.8108(3) 0.39641(17) 0.36278(11) 0.0137(5) Uani d 1
H H15A 0.8989 0.3504 0.3687 0.016 Uiso calc 1
H H15B 0.8608 0.4571 0.3677 0.016 Uiso calc 1
C C16 0.7254(3) 0.38625(17) 0.29598(11) 0.0137(5) Uani d 1
H H16A 0.7663 0.3314 0.2736 0.016 Uiso calc 1
H H16B 0.7497 0.4392 0.2683 0.016 Uiso calc 1
C C17 0.5341(3) 0.37888(16) 0.30914(11) 0.0118(5) Uani d 1
H H17 0.5095 0.3134 0.3155 0.014 Uiso calc 1
C C18 0.5741(3) 0.50918(15) 0.60708(11) 0.0136(5) Uani d 1
H H18A 0.4833 0.5426 0.5862 0.020 Uiso calc 1
H H18B 0.6814 0.5294 0.5894 0.020 Uiso calc 1
H H18C 0.5715 0.5202 0.6540 0.020 Uiso calc 1
C C19 0.5272(3) 0.52730(16) 0.37066(12) 0.0153(5) Uani d 1
H H19A 0.4249 0.5507 0.3507 0.023 Uiso calc 1
H H19B 0.6234 0.5431 0.3435 0.023 Uiso calc 1
H H19C 0.5409 0.5539 0.4139 0.023 Uiso calc 1
C C20 0.4293(3) 0.40971(16) 0.25049(11) 0.0144(5) Uani d 1
H H20 0.4655 0.4721 0.2385 0.017 Uiso calc 1
C C21 0.2411(3) 0.41219(18) 0.26484(12) 0.0179(6) Uani d 1
H H21A 0.1802 0.4279 0.2251 0.027 Uiso calc 1
H H21B 0.2185 0.4574 0.2984 0.027 Uiso calc 1
H H21C 0.2046 0.3528 0.2801 0.027 Uiso calc 1
C C22 0.4665(3) 0.34723(17) 0.19262(11) 0.0156(5) Uani d 1
H H22A 0.5889 0.3454 0.1862 0.019 Uiso calc 1
H H22B 0.4302 0.2855 0.2043 0.019 Uiso calc 1
C C23 0.3855(3) 0.37213(16) 0.12797(11) 0.0167(5) Uani d 1
H H23A 0.2626 0.3731 0.1332 0.020 Uiso calc 1
H H23B 0.4218 0.4334 0.1151 0.020 Uiso calc 1
C C24 0.4319(3) 0.30539(17) 0.07462(11) 0.0159(5) Uani d 1
H H24A 0.3862 0.2456 0.0865 0.019 Uiso calc 1
H H24B 0.5550 0.2998 0.0736 0.019 Uiso calc 1
C C25 0.3716(3) 0.32867(16) 0.00602(10) 0.0135(5) Uani d 1
H H25 0.2496 0.3426 0.0084 0.016 Uiso calc 1
C C26 0.3949(4) 0.24852(17) -0.03940(12) 0.0201(5) Uani d 1
H H26A 0.3481 0.2630 -0.0821 0.030 Uiso calc 1
H H26B 0.3373 0.1958 -0.0215 0.030 Uiso calc 1
H H26C 0.5142 0.2352 -0.0438 0.030 Uiso calc 1
C C27 0.4607(3) 0.41110(17) -0.02127(12) 0.0180(6) Uani d 1
H H27A 0.4476 0.4618 0.0088 0.027 Uiso calc 1
H H27B 0.4122 0.4269 -0.0635 0.027 Uiso calc 1
H H27C 0.5797 0.3976 -0.0267 0.027 Uiso calc 1
C C211 0.2603(3) 0.35088(17) 0.73942(11) 0.0139(5) Uani d 1
H H211 0.2689 0.3399 0.7848 0.017 Uiso calc 1
O O211 0.12204(19) 0.35625(12) 0.71551(8) 0.0178(4) Uani d 1

loop_
_atom_site_aniso_label
_atom_site_aniso_U_11
_atom_site_aniso_U_22
_atom_site_aniso_U_33
_atom_site_aniso_U_12
_atom_site_aniso_U_13
_atom_site_aniso_U_23
C1 0.0075(11) 0.0139(12) 0.0127(11) 0.0004(9) -0.0019(10) -0.0005(9)
C2 0.0128(11) 0.0094(11) 0.0118(11) 0.0006(10) 0.0007(10) -0.0010(8)
C3 0.0149(12) 0.0130(12) 0.0090(10) -0.0004(11) 0.0006(9) 0.0004(9)
Cl3 0.0148(3) 0.0355(4) 0.0095(2) -0.0017(3) -0.0011(2) 0.0001(3)
C4 0.0092(10) 0.0168(13) 0.0123(11) -0.0001(9) -0.0007(10) -0.0009(10)
C5 0.0073(10) 0.0104(11) 0.0114(10) -0.0006(9) 0.0002(9) -0.0009(10)
C6 0.0085(11) 0.0166(13) 0.0128(11) -0.0001(9) -0.0001(9) 0.0006(9)
C7 0.0089(10) 0.0146(13) 0.0139(11) 0.0012(10) 0.0012(9) -0.0003(10)
C8 0.0095(11) 0.0095(12) 0.0129(11) -0.0002(9) -0.0004(9) 0.0011(9)
C9 0.0075(11) 0.0099(12) 0.0126(11) 0.0005(9) -0.0011(9) 0.0015(9)
C10 0.0078(11) 0.0093(12) 0.0118(11) 0.0012(9) -0.0004(9) -0.0008(9)
C11 0.0086(12) 0.0163(13) 0.0145(11) 0.0013(10) -0.0005(10) -0.0006(10)
C12 0.0096(11) 0.0174(13) 0.0109(11) 0.0004(10) -0.0013(9) 0.0017(10)
C13 0.0099(11) 0.0109(12) 0.0126(11) 0.0005(9) -0.0005(10) 0.0007(10)
C14 0.0103(11) 0.0099(12) 0.0132(11) -0.0005(9) 0.0001(10) 0.0019(9)
C15 0.0109(12) 0.0168(13) 0.0135(11) -0.0001(10) 0.0014(10) 0.0013(10)
C16 0.0145(12) 0.0139(12) 0.0129(11) 0.0009(10) 0.0004(10) 0.0016(10)
C17 0.0135(11) 0.0117(12) 0.0102(10) -0.0005(9) -0.0001(10) 0.0002(10)
C18 0.0143(12) 0.0118(12) 0.0146(11) 0.0003(10) 0.0007(10) -0.0010(9)
C19 0.0196(12) 0.0111(12) 0.0151(12) 0.0010(10) -0.0001(11) 0.0009(10)
C20 0.0176(13) 0.0142(12) 0.0113(11) 0.0018(11) -0.0014(10) 0.0015(9)
C21 0.0190(14) 0.0207(14) 0.0141(12) 0.0046(11) -0.0018(11) 0.0005(10)
C22 0.0170(11) 0.0164(13) 0.0135(11) 0.0034(10) -0.0014(10) 0.0003(11)
C23 0.0189(13) 0.0188(13) 0.0125(11) 0.0010(11) -0.0008(11) 0.0003(10)
C24 0.0173(13) 0.0151(13) 0.0154(12) 0.0012(11) 0.0000(11) 0.0001(10)
C25 0.0110(12) 0.0154(13) 0.0140(11) -0.0001(10) -0.0002(9) -0.0004(9)
C26 0.0208(13) 0.0203(14) 0.0191(12) -0.0016(12) -0.0002(12) -0.0020(11)
C27 0.0218(14) 0.0179(14) 0.0143(12) -0.0015(11) 0.0000(11) 0.0022(10)
C211 0.0152(12) 0.0139(12) 0.0128(11) -0.0016(11) 0.0015(10) -0.0018(10)
O211 0.0093(9) 0.0234(10) 0.0207(8) -0.0012(8) -0.0005(7) -0.0005(8)

loop_
_atom_type_symbol
_atom_type_description
_atom_type_scat_dispersion_real
_atom_type_scat_dispersion_imag
_atom_type_scat_source
C C 0.0033 0.0016 'International Tables Vol C Tables 4.2.6.8 and 6.1.1.4'
H H 0.0000 0.0000 'International Tables Vol C Tables 4.2.6.8 and 6.1.1.4'
O O 0.0106 0.0060 'International Tables Vol C Tables 4.2.6.8 and 6.1.1.4'
Cl Cl 0.1484 0.1585 'International Tables Vol C Tables 4.2.6.8 and 6.1.1.4'

loop_
_geom_angle_atom_site_label_1
_geom_angle_atom_site_label_2
_geom_angle_atom_site_label_3
_geom_angle
C2 C1 C10 115.01(19)
C2 C1 H1A 108.5
C10 C1 H1A 108.5
C2 C1 H1B 108.5
C10 C1 H1B 108.5
H1A C1 H1B 107.5
C3 C2 C211 122.8(2)
C3 C2 C1 120.7(2)
C211 C2 C1 116.4(2)
C2 C3 C4 125.4(2)
C2 C3 Cl3 121.26(17)
C4 C3 Cl3 113.32(16)
C3 C4 C5 111.23(18)
C3 C4 H4A 109.4
C5 C4 H4A 109.4
C3 C4 H4B 109.4
C5 C4 H4B 109.4
H4A C4 H4B 108.0
C6 C5 C4 110.56(18)
C6 C5 C10 112.56(18)
C4 C5 C10 112.40(18)
C6 C5 H5 107.0
C4 C5 H5 107.0
C10 C5 H5 107.0
C5 C6 C7 111.46(18)
C5 C6 H6A 109.3
C7 C6 H6A 109.3
C5 C6 H6B 109.3
C7 C6 H6B 109.3
H6A C6 H6B 108.0
C8 C7 C6 113.24(19)
C8 C7 H7A 108.9
C6 C7 H7A 108.9
C8 C7 H7B 108.9
C6 C7 H7B 108.9
H7A C7 H7B 107.7
C14 C8 C7 110.51(19)
C14 C8 C9 108.50(18)
C7 C8 C9 109.52(18)
C14 C8 H8 109.4
C7 C8 H8 109.4
C9 C8 H8 109.4
C11 C9 C8 111.64(18)
C11 C9 C10 114.05(18)
C8 C9 C10 112.72(18)
C11 C9 H9 105.9
C8 C9 H9 105.9
C10 C9 H9 105.9
C18 C10 C1 109.10(19)
C18 C10 C5 111.55(19)
C1 C10 C5 107.70(18)
C18 C10 C9 112.52(19)
C1 C10 C9 108.84(18)
C5 C10 C9 106.99(18)
C9 C11 C12 112.43(19)
C9 C11 H11A 109.1
C12 C11 H11A 109.1
C9 C11 H11B 109.1
C12 C11 H11B 109.1
H11A C11 H11B 107.8
C13 C12 C11 112.04(19)
C13 C12 H12A 109.2
C11 C12 H12A 109.2
C13 C12 H12B 109.2
C11 C12 H12B 109.2
H12A C12 H12B 107.9
C12 C13 C19 110.2(2)
C12 C13 C14 106.81(18)
C19 C13 C14 112.72(19)
C12 C13 C17 116.81(19)
C19 C13 C17 110.60(19)
C14 C13 C17 99.22(18)
C8 C14 C15 118.61(19)
C8 C14 C13 116.36(19)
C15 C14 C13 103.88(18)
C8 C14 H14 105.6
C15 C14 H14 105.6
C13 C14 H14 105.6
C14 C15 C16 103.58(18)
C14 C15 H15A 111.0
C16 C15 H15A 111.0
C14 C15 H15B 111.0
C16 C15 H15B 111.0
H15A C15 H15B 109.0
C15 C16 C17 106.70(18)
C15 C16 H16A 110.4
C17 C16 H16A 110.4
C15 C16 H16B 110.4
C17 C16 H16B 110.4
H16A C16 H16B 108.6
C20 C17 C13 121.38(19)
C20 C17 C16 112.24(19)
C13 C17 C16 102.80(18)
C20 C17 H17 106.5
C13 C17 H17 106.5
C16 C17 H17 106.5
C10 C18 H18A 109.5
C10 C18 H18B 109.5
H18A C18 H18B 109.5
C10 C18 H18C 109.5
H18A C18 H18C 109.5
H18B C18 H18C 109.5
C13 C19 H19A 109.5
C13 C19 H19B 109.5
H19A C19 H19B 109.5
C13 C19 H19C 109.5
H19A C19 H19C 109.5
H19B C19 H19C 109.5
C21 C20 C22 110.7(2)
C21 C20 C17 113.03(19)
C22 C20 C17 108.83(19)
C21 C20 H20 108.0
C22 C20 H20 108.0
C17 C20 H20 108.0
C20 C21 H21A 109.5
C20 C21 H21B 109.5
H21A C21 H21B 109.5
C20 C21 H21C 109.5
H21A C21 H21C 109.5
H21B C21 H21C 109.5
C23 C22 C20 116.6(2)
C23 C22 H22A 108.2
C20 C22 H22A 108.1
C23 C22 H22B 108.1
C20 C22 H22B 108.2
H22A C22 H22B 107.3
C24 C23 C22 111.5(2)
C24 C23 H23A 109.3
C22 C23 H23A 109.3
C24 C23 H23B 109.3
C22 C23 H23B 109.3
H23A C23 H23B 108.0
C23 C24 C25 116.2(2)
C23 C24 H24A 108.2
C25 C24 H24A 108.2
C23 C24 H24B 108.2
C25 C24 H24B 108.2
H24A C24 H24B 107.4
C27 C25 C26 110.02(19)
C27 C25 C24 111.9(2)
C26 C25 C24 110.6(2)
C27 C25 H25 108.1
C26 C25 H25 108.1
C24 C25 H25 108.1
C25 C26 H26A 109.5
C25 C26 H26B 109.5
H26A C26 H26B 109.5
C25 C26 H26C 109.5
H26A C26 H26C 109.5
H26B C26 H26C 109.5
C25 C27 H27A 109.5
C25 C27 H27B 109.5
H27A C27 H27B 109.5
C25 C27 H27C 109.5
H27A C27 H27C 109.5
H27B C27 H27C 109.5
O211 C211 C2 123.3(2)
O211 C211 H211 118.4
C2 C211 H211 118.4

loop_
_geom_bond_atom_site_label_1
_geom_bond_atom_site_label_2
_geom_bond_distance
C1 C2 1.513(3)
C1 C10 1.540(3)
C1 H1A 0.9900
C1 H1B 0.9900
C2 C3 1.331(3)
C2 C211 1.465(3)
C3 C4 1.493(3)
C3 Cl3 1.755(2)
C4 C5 1.529(3)
C4 H4A 0.9900
C4 H4B 0.9900
C5 C6 1.527(3)
C5 C10 1.545(3)
C5 H5 1.0000
C6 C7 1.527(3)
C6 H6A 0.9900
C6 H6B 0.9900
C7 C8 1.527(3)
C7 H7A 0.9900
C7 H7B 0.9900
C8 C14 1.520(3)
C8 C9 1.544(3)
C8 H8 1.0000
C9 C11 1.534(3)
C9 C10 1.557(3)
C9 H9 1.0000
C10 C18 1.537(3)
C11 C12 1.540(3)
C11 H11A 0.9900
C11 H11B 0.9900
C12 C13 1.531(3)
C12 H12A 0.9900
C12 H12B 0.9900
C13 C19 1.538(3)
C13 C14 1.544(3)
C13 C17 1.552(3)
C14 C15 1.531(3)
C14 H14 1.0000
C15 C16 1.543(3)
C15 H15A 0.9900
C15 H15B 0.9900
C16 C17 1.560(3)
C16 H16A 0.9900
C16 H16B 0.9900
C17 C20 1.540(3)
C17 H17 1.0000
C18 H18A 0.9800
C18 H18B 0.9800
C18 H18C 0.9800
C19 H19A 0.9800
C19 H19B 0.9800
C19 H19C 0.9800
C20 C21 1.536(3)
C20 C22 1.539(3)
C20 H20 1.0000
C21 H21A 0.9800
C21 H21B 0.9800
C21 H21C 0.9800
C22 C23 1.526(3)
C22 H22A 0.9900
C22 H22B 0.9900
C23 C24 1.525(3)
C23 H23A 0.9900
C23 H23B 0.9900
C24 C25 1.532(3)
C24 H24A 0.9900
C24 H24B 0.9900
C25 C27 1.523(3)
C25 C26 1.524(3)
C25 H25 1.0000
C26 H26A 0.9800
C26 H26B 0.9800
C26 H26C 0.9800
C27 H27A 0.9800
C27 H27B 0.9800
C27 H27C 0.9800
C211 O211 1.215(3)
C211 H211 0.9500

loop_
_geom_hbond_atom_site_label_D
_geom_hbond_atom_site_label_H
_geom_hbond_atom_site_label_A
_geom_hbond_site_symmetry_A
_geom_hbond_distance_DH
_geom_hbond_distance_HA
_geom_hbond_distance_DA
_geom_hbond_angle_DHA
_geom_hbond_publ_flag
C4 H4A O211 1_655 0.99 2.60 3.200(3) 119 no

loop_
_geom_torsion_atom_site_label_1
_geom_torsion_atom_site_label_2
_geom_torsion_atom_site_label_3
_geom_torsion_atom_site_label_4
_geom_torsion
C10 C1 C2 C3 -15.9(3)
C10 C1 C2 C211 165.1(2)
C211 C2 C3 C4 179.3(2)
C1 C2 C3 C4 0.3(4)
C211 C2 C3 Cl3 -1.6(3)
C1 C2 C3 Cl3 179.42(17)
C2 C3 C4 C5 -15.5(3)
Cl3 C3 C4 C5 165.39(16)
C3 C4 C5 C6 172.6(2)
C3 C4 C5 C10 45.9(3)
C4 C5 C6 C7 177.80(19)
C10 C5 C6 C7 -55.6(3)
C5 C6 C7 C8 52.8(3)
C6 C7 C8 C14 -172.44(19)
C6 C7 C8 C9 -53.0(3)
C14 C8 C9 C11 -52.3(3)
C7 C8 C9 C11 -173.00(19)
C14 C8 C9 C10 177.81(19)
C7 C8 C9 C10 57.1(2)
C2 C1 C10 C18 -77.1(2)
C2 C1 C10 C5 44.1(3)
C2 C1 C10 C9 159.76(18)
C6 C5 C10 C18 -66.1(2)
C4 C5 C10 C18 59.5(2)
C6 C5 C10 C1 174.20(18)
C4 C5 C10 C1 -60.2(2)
C6 C5 C10 C9 57.3(2)
C4 C5 C10 C9 -177.04(18)
C11 C9 C10 C18 -64.5(3)
C8 C9 C10 C18 64.2(2)
C11 C9 C10 C1 56.6(3)
C8 C9 C10 C1 -174.79(19)
C11 C9 C10 C5 172.66(19)
C8 C9 C10 C5 -58.7(2)
C8 C9 C11 C12 54.2(3)
C10 C9 C11 C12 -176.54(19)
C9 C11 C12 C13 -56.4(3)
C11 C12 C13 C19 -68.1(3)
C11 C12 C13 C14 54.6(3)
C11 C12 C13 C17 164.54(19)
C7 C8 C14 C15 -58.2(3)
C9 C8 C14 C15 -178.3(2)
C7 C8 C14 C13 176.66(19)
C9 C8 C14 C13 56.6(3)
C12 C13 C14 C8 -57.5(3)
C19 C13 C14 C8 63.7(3)
C17 C13 C14 C8 -179.27(19)
C12 C13 C14 C15 170.21(19)
C19 C13 C14 C15 -68.6(2)
C17 C13 C14 C15 48.4(2)
C8 C14 C15 C16 -165.5(2)
C13 C14 C15 C16 -34.5(2)
C14 C15 C16 C17 6.9(2)
C12 C13 C17 C20 76.6(3)
C19 C13 C17 C20 -50.6(3)
C14 C13 C17 C20 -169.2(2)
C12 C13 C17 C16 -157.0(2)
C19 C13 C17 C16 75.8(2)
C14 C13 C17 C16 -42.8(2)
C15 C16 C17 C20 154.84(19)
C15 C16 C17 C13 22.8(2)
C13 C17 C20 C21 -52.1(3)
C16 C17 C20 C21 -174.1(2)
C13 C17 C20 C22 -175.5(2)
C16 C17 C20 C22 62.5(3)
C21 C20 C22 C23 60.4(3)
C17 C20 C22 C23 -174.8(2)
C20 C22 C23 C24 179.9(2)
C22 C23 C24 C25 -174.3(2)
C23 C24 C25 C27 68.5(3)
C23 C24 C25 C26 -168.5(2)
C3 C2 C211 O211 178.7(2)
C1 C2 C211 O211 -2.3(4)

_cod_database_fobs_code 2021357
